data_4028055
loop_
_publ_author_name
'Yasuhiro Morisaki'
'Ryosuke Kato'
'Yoshiki Chujo'

_publ_contact_author_address
;
Department of Polymer Chemistry, Graduate School of Engineering,
Kyoto University,
;
_publ_contact_author_email ' ymo_at_chujo.synchem.kyoto-u.ac.jp '
_publ_contact_author_fax ' +81-75-383-2607 '
_publ_contact_author_name ' Yasuhiro Morisaki '
_publ_contact_author_phone ' +81-75-383-2610 '
_publ_section_title
;
 Synthesis of Enantiopure P-Stereogenic Diphosphacrowns using
 P-Stereogenic Secondary Phosphines
;
_journal_name_full 'Journal of Organic Chemistry'
_journal_page_first 2769
_journal_page_last 2774
_journal_paper_doi 10.1021/jo302748x
_journal_volume 78
_journal_year 2013
_chemical_formula_moiety 'C20 H40 B2 O2 P2'
_chemical_formula_sum 'C20 H40 B2 O2 P2'
_chemical_formula_weight 396.08
_chemical_name_systematic
; 
 ? 
;
_space_group_IT_number 19
_symmetry_cell_setting orthorhombic
_symmetry_space_group_name_Hall 'P 2ac 2ab'
_symmetry_space_group_name_H-M 'P 21 21 21'
_atom_sites_solution_hydrogens geom
_atom_sites_solution_primary direct
_atom_sites_solution_secondary difmap
_audit_creation_method SHELXL-97
_cell_angle_alpha 90.00
_cell_angle_beta 90.00
_cell_angle_gamma 90.00
_cell_formula_units_Z 4
_cell_length_a 10.8850(5)
_cell_length_b 11.4534(5)
_cell_length_c 18.6129(9)
_cell_measurement_reflns_used 15778
_cell_measurement_temperature 100(2)
_cell_measurement_theta_max 54.90
_cell_measurement_theta_min 6.77
_cell_volume 2320.48(18)
_computing_cell_refinement PROCESS-AUTO
_computing_data_collection PROCESS-AUTO
_computing_data_reduction 'Yadokari-XG (Wakita, 2000)'
_computing_molecular_graphics 'Yadokari-XG (Wakita, 2000)'
_computing_publication_material 'Yadokari-XG (Wakita, 2000)'
_computing_structure_refinement 'SHELXL-97 (Sheldrick, 1997)'
_computing_structure_solution 'SHELXS-97 (Sheldrick, 1990)'
_diffrn_ambient_temperature 100(2)
_diffrn_measured_fraction_theta_full 0.994
_diffrn_measured_fraction_theta_max 0.994
_diffrn_measurement_device_type 'rigaku raxis rapid'
_diffrn_measurement_method 'oscillation method'
_diffrn_radiation_monochromator graphite
_diffrn_radiation_source 'fine-focus sealed tube'
_diffrn_radiation_type MoK\a
_diffrn_radiation_wavelength 0.71075
_diffrn_reflns_av_R_equivalents 0.0679
_diffrn_reflns_av_sigmaI/netI 0.0590
_diffrn_reflns_limit_h_max 13
_diffrn_reflns_limit_h_min -13
_diffrn_reflns_limit_k_max 13
_diffrn_reflns_limit_k_min -14
_diffrn_reflns_limit_l_max 24
_diffrn_reflns_limit_l_min -24
_diffrn_reflns_number 21677
_diffrn_reflns_theta_full 27.46
_diffrn_reflns_theta_max 27.46
_diffrn_reflns_theta_min 3.39
_exptl_absorpt_coefficient_mu 0.199
_exptl_absorpt_correction_T_max 0.9613
_exptl_absorpt_correction_T_min 0.9247
_exptl_absorpt_correction_type multi-scan
_exptl_absorpt_process_details
;
    Higashi, T. (1995). Program for Absorption Correction.
    Rigaku Corporation, Tokyo, Japan.
;
_exptl_crystal_colour colorless
_exptl_crystal_density_diffrn 1.134
_exptl_crystal_description block
_exptl_crystal_F_000 864
_exptl_crystal_size_max 0.40
_exptl_crystal_size_mid 0.20
_exptl_crystal_size_min 0.20
_refine_diff_density_max 0.727
_refine_diff_density_min -0.920
_refine_diff_density_rms 0.100
_refine_ls_abs_structure_details 'Flack H D (1983), Acta Cryst. A39, 876-881'
_refine_ls_abs_structure_Flack 0.01(15)
_refine_ls_extinction_method none
_refine_ls_goodness_of_fit_ref 1.188
_refine_ls_hydrogen_treatment mixed
_refine_ls_matrix_type full
_refine_ls_number_parameters 243
_refine_ls_number_reflns 5274
_refine_ls_number_restraints 0
_refine_ls_restrained_S_all 1.188
_refine_ls_R_factor_all 0.0797
_refine_ls_R_factor_gt 0.0541
_refine_ls_shift/su_max 0.001
_refine_ls_shift/su_mean 0.000
_refine_ls_structure_factor_coef Fsqd
_refine_ls_weighting_details 'calc w=1/[\s^2^(Fo^2^)+(0.0554P)^2^+3.3129P] where P=(Fo^2^+2Fc^2^)/3'
_refine_ls_weighting_scheme calc
_refine_ls_wR_factor_gt 0.1191
_refine_ls_wR_factor_ref 0.1719
_reflns_number_gt 4149
_reflns_number_total 5274
_reflns_threshold_expression >2sigma(I)
_cod_data_source_file jo302748x_si_002.cif
_cod_data_source_block no249
_cod_original_sg_symbol_Hall p_2ac2ab
_cod_database_code 4028055

loop_
_symmetry_equiv_pos_as_xyz
'x, y, z'
'-x+1/2, -y, z+1/2'
'x+1/2, -y+1/2, -z'
'-x, y+1/2, -z+1/2'

loop_
_atom_site_label
_atom_site_type_symbol
_atom_site_fract_x
_atom_site_fract_y
_atom_site_fract_z
_atom_site_U_iso_or_equiv
_atom_site_adp_type
_atom_site_occupancy
_atom_site_symmetry_multiplicity
_atom_site_calc_flag
_atom_site_refinement_flags
P1 P 0.31699(9) 1.16344(10) 0.92241(5) 0.0251(2) Uani 1 1 d .
C1 C 0.4760(4) 1.1449(4) 0.8929(2) 0.0314(10) Uani 1 1 d .
H1 H 0.4815 1.1710 0.8423 0.038 Uiso 1 1 calc R
H2 H 0.5281 1.1980 0.9218 0.038 Uiso 1 1 calc R
C2 C 0.5298(4) 1.0252(4) 0.8975(2) 0.0303(9) Uani 1 1 d .
H3 H 0.6184 1.0272 0.8857 0.036 Uiso 1 1 calc R
H4 H 0.5200 0.9935 0.9466 0.036 Uiso 1 1 calc R
O1 O 0.4643(2) 0.9539(3) 0.84641(16) 0.0292(6) Uani 1 1 d .
C3 C 0.4921(3) 0.8387(4) 0.8408(2) 0.0260(8) Uani 1 1 d .
C4 C 0.5917(4) 0.7839(4) 0.8722(2) 0.0290(9) Uani 1 1 d .
H5 H 0.6480 0.8276 0.9005 0.035 Uiso 1 1 calc R
C5 C 0.6094(4) 0.6641(4) 0.8621(2) 0.0368(11) Uani 1 1 d .
H6 H 0.6762 0.6258 0.8851 0.044 Uiso 1 1 calc R
C6 C 0.5301(4) 0.6011(5) 0.8190(2) 0.0385(11) Uani 1 1 d .
H7 H 0.5446 0.5203 0.8110 0.046 Uiso 1 1 calc R
C7 C 0.4286(4) 0.6554(4) 0.7870(2) 0.0316(9) Uani 1 1 d .
H8 H 0.3734 0.6118 0.7579 0.038 Uiso 1 1 calc R
C8 C 0.4100(4) 0.7730(4) 0.7983(2) 0.0266(9) Uani 1 1 d .
O2 O 0.3145(3) 0.8377(3) 0.77056(14) 0.0301(6) Uani 1 1 d .
C9 C 0.2090(4) 0.7758(4) 0.7424(2) 0.0306(10) Uani 1 1 d .
H9 H 0.1963 0.7018 0.7688 0.037 Uiso 1 1 calc R
H10 H 0.2207 0.7578 0.6909 0.037 Uiso 1 1 calc R
C10 C 0.0997(4) 0.8564(4) 0.7527(2) 0.0293(9) Uani 1 1 d .
H11 H 0.0286 0.8203 0.7281 0.035 Uiso 1 1 calc R
H12 H 0.1181 0.9302 0.7271 0.035 Uiso 1 1 calc R
P2 P 0.05026(9) 0.89487(10) 0.84428(5) 0.0245(2) Uani 1 1 d .
C11 C 0.1781(4) 0.9617(4) 0.8930(2) 0.0249(8) Uani 1 1 d .
H13 H 0.1538 0.9729 0.9438 0.030 Uiso 1 1 calc R
H14 H 0.2490 0.9076 0.8922 0.030 Uiso 1 1 calc R
C12 C 0.2179(3) 1.0795(3) 0.8617(2) 0.0241(9) Uani 1 1 d .
H15 H 0.1438 1.1262 0.8506 0.029 Uiso 1 1 calc R
H16 H 0.2624 1.0658 0.8160 0.029 Uiso 1 1 calc R
B1 B 0.2970(5) 1.1220(4) 1.0213(2) 0.0294(10) Uani 1 1 d .
H17 H 0.3269 1.0423 1.0289 0.044 Uiso 1 1 calc R
H18 H 0.2099 1.1265 1.0342 0.044 Uiso 1 1 calc R
H19 H 0.3441 1.1762 1.0514 0.044 Uiso 1 1 calc R
C13 C 0.2826(4) 1.3177(4) 0.9015(2) 0.0314(10) Uani 1 1 d .
C14 C 0.2874(4) 1.3420(4) 0.8205(2) 0.0341(10) Uani 1 1 d .
H20 H 0.3710 1.3284 0.8028 0.051 Uiso 1 1 calc R
H21 H 0.2642 1.4234 0.8115 0.051 Uiso 1 1 calc R
H22 H 0.2302 1.2899 0.7956 0.051 Uiso 1 1 calc R
C15 C 0.3729(5) 1.3985(5) 0.9408(3) 0.0474(13) Uani 1 1 d .
H23 H 0.3481 1.4800 0.9337 0.071 Uiso 1 1 calc R
H24 H 0.4558 1.3869 0.9217 0.071 Uiso 1 1 calc R
H25 H 0.3722 1.3804 0.9923 0.071 Uiso 1 1 calc R
C16 C 0.1509(5) 1.3435(5) 0.9289(3) 0.0483(13) Uani 1 1 d .
H26 H 0.0930 1.2892 0.9063 0.072 Uiso 1 1 calc R
H27 H 0.1284 1.4239 0.9164 0.072 Uiso 1 1 calc R
H28 H 0.1481 1.3339 0.9812 0.072 Uiso 1 1 calc R
B2 B -0.0868(4) 1.0010(5) 0.8370(3) 0.0336(11) Uani 1 1 d .
H29 H -0.0685 1.0612 0.8012 0.050 Uiso 1 1 calc R
H30 H -0.1012 1.0379 0.8838 0.050 Uiso 1 1 calc R
H31 H -0.1604 0.9578 0.8225 0.050 Uiso 1 1 calc R
C17 C 0.0165(4) 0.7598(4) 0.8955(2) 0.0267(9) Uani 1 1 d .
C18 C 0.1322(4) 0.6986(4) 0.9238(2) 0.0300(9) Uani 1 1 d .
H32 H 0.1085 0.6279 0.9500 0.045 Uiso 1 1 calc R
H33 H 0.1765 0.7514 0.9561 0.045 Uiso 1 1 calc R
H34 H 0.1853 0.6775 0.8833 0.045 Uiso 1 1 calc R
C19 C -0.0564(4) 0.6750(4) 0.8469(2) 0.0355(10) Uani 1 1 d .
H35 H -0.1297 0.7145 0.8284 0.053 Uiso 1 1 calc R
H36 H -0.0811 0.6064 0.8749 0.053 Uiso 1 1 calc R
H37 H -0.0045 0.6503 0.8066 0.053 Uiso 1 1 calc R
C20 C -0.0651(4) 0.7938(4) 0.9597(2) 0.0320(10) Uani 1 1 d .
H38 H -0.0210 0.8495 0.9903 0.048 Uiso 1 1 calc R
H39 H -0.0851 0.7239 0.9877 0.048 Uiso 1 1 calc R
H40 H -0.1410 0.8298 0.9421 0.048 Uiso 1 1 calc R

loop_
_atom_site_aniso_label
_atom_site_aniso_U_11
_atom_site_aniso_U_22
_atom_site_aniso_U_33
_atom_site_aniso_U_23
_atom_site_aniso_U_13
_atom_site_aniso_U_12
P1 0.0248(5) 0.0303(5) 0.0203(5) -0.0017(4) 0.0009(4) -0.0044(5)
C1 0.027(2) 0.043(3) 0.0243(19) -0.0061(19) -0.0011(16) -0.0048(19)
C2 0.024(2) 0.042(3) 0.025(2) -0.0067(19) -0.0046(16) -0.0004(19)
O1 0.0258(14) 0.0331(16) 0.0286(14) -0.0063(13) -0.0037(13) 0.0031(13)
C3 0.0254(18) 0.029(2) 0.0232(18) 0.0003(18) 0.0032(15) 0.0118(17)
C4 0.0223(19) 0.033(2) 0.031(2) 0.0014(18) 0.0022(16) 0.0025(18)
C5 0.028(2) 0.045(3) 0.038(2) 0.011(2) 0.0085(18) 0.014(2)
C6 0.035(3) 0.046(3) 0.034(2) 0.008(2) 0.0101(19) 0.001(2)
C7 0.031(2) 0.036(2) 0.028(2) -0.0003(19) 0.0081(16) 0.004(2)
C8 0.023(2) 0.032(2) 0.025(2) 0.0024(17) 0.0033(15) 0.0106(17)
O2 0.0237(13) 0.0368(16) 0.0298(14) -0.0024(13) -0.0042(12) -0.0008(14)
C9 0.028(2) 0.040(2) 0.024(2) -0.0058(18) 0.0000(16) -0.0072(19)
C10 0.025(2) 0.040(3) 0.0223(19) 0.0013(18) -0.0029(15) 0.0015(19)
P2 0.0207(5) 0.0320(6) 0.0207(5) 0.0007(4) -0.0013(4) -0.0017(4)
C11 0.0236(19) 0.030(2) 0.0212(18) -0.0010(16) -0.0014(16) -0.0127(18)
C12 0.0221(19) 0.023(2) 0.028(2) -0.0033(16) -0.0019(15) -0.0036(15)
B1 0.035(3) 0.026(2) 0.027(2) -0.001(2) -0.001(2) -0.012(2)
C13 0.034(2) 0.033(2) 0.027(2) -0.0036(18) 0.0057(17) -0.0183(19)
C14 0.039(2) 0.032(2) 0.032(2) 0.003(2) -0.0033(17) -0.003(2)
C15 0.069(3) 0.039(3) 0.034(3) -0.004(2) -0.012(2) -0.011(3)
C16 0.052(3) 0.038(3) 0.054(3) 0.003(3) 0.019(2) -0.002(2)
B2 0.026(2) 0.043(3) 0.032(3) 0.004(2) -0.003(2) -0.003(2)
C17 0.025(2) 0.029(2) 0.026(2) 0.0026(17) 0.0003(16) -0.0053(17)
C18 0.028(2) 0.029(2) 0.033(2) 0.0040(19) 0.0052(18) 0.0042(17)
C19 0.034(2) 0.040(2) 0.033(2) -0.002(2) 0.004(2) -0.005(2)
C20 0.025(2) 0.045(3) 0.026(2) 0.0026(18) 0.0007(17) -0.001(2)

loop_
_atom_type_symbol
_atom_type_description
_atom_type_scat_dispersion_real
_atom_type_scat_dispersion_imag
_atom_type_scat_source
C C 0.0033 0.0016 'International Tables Vol C Tables 4.2.6.8 and 6.1.1.4'
H H 0.0000 0.0000 'International Tables Vol C Tables 4.2.6.8 and 6.1.1.4'
O O 0.0106 0.0060 'International Tables Vol C Tables 4.2.6.8 and 6.1.1.4'
B B 0.0013 0.0007 'International Tables Vol C Tables 4.2.6.8 and 6.1.1.4'
P P 0.1023 0.0942 'International Tables Vol C Tables 4.2.6.8 and 6.1.1.4'

loop_
_geom_angle_atom_site_label_1
_geom_angle_atom_site_label_2
_geom_angle_atom_site_label_3
_geom_angle
C1 P1 C12 108.10(19)
C1 P1 C13 103.9(2)
C12 P1 C13 104.62(19)
C1 P1 B1 111.6(2)
C12 P1 B1 113.33(19)
C13 P1 B1 114.6(2)
C2 C1 P1 117.4(3)
O1 C2 C1 106.8(3)
C3 O1 C2 119.4(3)
O1 C3 C4 125.7(4)
O1 C3 C8 114.8(3)
C4 C3 C8 119.5(4)
C3 C4 C5 119.8(4)
C6 C5 C4 120.3(4)
C5 C6 C7 120.5(5)
C8 C7 C6 119.0(4)
O2 C8 C7 125.4(4)
O2 C8 C3 113.7(3)
C7 C8 C3 120.9(4)
C8 O2 C9 118.2(3)
O2 C9 C10 106.2(3)
C9 C10 P2 119.4(3)
C11 P2 C10 109.67(18)
C11 P2 C17 104.17(18)
C10 P2 C17 109.5(2)
C11 P2 B2 111.1(2)
C10 P2 B2 108.2(2)
C17 P2 B2 114.1(2)
C12 C11 P2 113.3(3)
C11 C12 P1 113.2(3)
C14 C13 C15 109.7(4)
C14 C13 C16 108.6(4)
C15 C13 C16 108.6(4)
C14 C13 P1 112.0(3)
C15 C13 P1 110.3(3)
C16 C13 P1 107.5(3)
C18 C17 C20 108.8(3)
C18 C17 C19 109.6(4)
C20 C17 C19 108.5(3)
C18 C17 P2 113.3(3)
C20 C17 P2 107.6(3)
C19 C17 P2 109.0(3)

loop_
_geom_bond_atom_site_label_1
_geom_bond_atom_site_label_2
_geom_bond_distance
P1 C1 1.828(4)
P1 C12 1.835(4)
P1 C13 1.847(5)
P1 B1 1.913(5)
C1 C2 1.493(6)
C2 O1 1.442(5)
O1 C3 1.358(5)
C3 C4 1.382(5)
C3 C8 1.411(6)
C4 C5 1.399(7)
C5 C6 1.382(7)
C6 C7 1.401(6)
C7 C8 1.379(6)
C8 O2 1.376(5)
O2 C9 1.448(5)
C9 C10 1.518(6)
C10 P2 1.841(4)
P2 C11 1.828(4)
P2 C17 1.854(4)
P2 B2 1.929(5)
C11 C12 1.533(5)
C13 C14 1.534(6)
C13 C15 1.536(6)
C13 C16 1.550(6)
C17 C18 1.534(6)
C17 C20 1.540(6)
C17 C19 1.546(6)
